data_7201084
loop_
_publ_author_name
'Ca\~nadillas-Delgado, Laura'
'Fabelo, Oscar'
'Cano, Joan'
'Pas\'an, Jorge'
'Delgado, Fernando S.'
'Lloret, Francesc'
'Julve, Miguel'
'Ruiz-P\'erez, Catalina'

_publ_section_title
;
 Dinuclear and two- and three-dimensional gadolinium(III) complexes
 with mono- and dicarboxylate ligands: synthesis, structure and
 magnetic properties
;
_journal_issue 10
_journal_name_full CrystEngComm
_journal_page_first 2131
_journal_paper_doi 10.1039/b904764f
_journal_volume 11
_journal_year 2009
_chemical_formula_sum 'C5 H10 Gd O10'
_chemical_formula_weight 387.38
_chemical_name_systematic
;
?
;
_space_group_IT_number 70
_symmetry_cell_setting orthorhombic
_symmetry_Int_Tables_number 70
_symmetry_space_group_name_Hall '-F 2uv 2vw'
_symmetry_space_group_name_H-M 'F d d d :2'
_atom_sites_solution_hydrogens geom
_atom_sites_solution_primary direct
_atom_sites_solution_secondary difmap
_audit_creation_method SHELXL-97
_cell_angle_alpha 90.00
_cell_angle_beta 90.00
_cell_angle_gamma 90.00
_cell_formula_units_Z 16
_cell_length_a 9.6673(3)
_cell_length_b 15.4344(3)
_cell_length_c 27.2399(3)
_cell_measurement_temperature 293(2)
_cell_volume 4064.44(16)
_computing_cell_refinement 'EvalCCD (Duisenberg & Schreurs 1990-2000)'
_computing_data_collection 'Collect (Bruker AXS BV, 1997-2004)'
_computing_data_reduction 'EvalCCD (Duisenberg & Schreurs 1990-2000)'
_computing_molecular_graphics 'Ortep-3 for Windows (Farrugia, 1997)'
_computing_publication_material 'WinGX publication routines (Farrugia, 1999)'
_computing_structure_refinement 'SHELXL-97 (Sheldrick, 1997)'
_computing_structure_solution 'SHELXL-97 (Sheldrick, 1997)'
_diffrn_ambient_temperature 293(2)
_diffrn_detector 'CCD plate'
_diffrn_detector_area_resol_mean 9
_diffrn_measured_fraction_theta_full 0.979
_diffrn_measured_fraction_theta_max 0.984
_diffrn_measurement_device '95mm CCD camera on \k-goniostat'
_diffrn_measurement_device_type KappaCCD
_diffrn_measurement_method 'CCD rotation images, thick slices'
_diffrn_radiation_monochromator 'horizonally mounted graphite crystal'
_diffrn_radiation_probe x-ray
_diffrn_radiation_source 'fine-focus sealed tube'
_diffrn_radiation_type MoK\a
_diffrn_radiation_wavelength 0.71073
_diffrn_reflns_av_R_equivalents 0.0328
_diffrn_reflns_av_sigmaI/netI 0.0255
_diffrn_reflns_limit_h_max 12
_diffrn_reflns_limit_h_min -12
_diffrn_reflns_limit_k_max 20
_diffrn_reflns_limit_k_min -18
_diffrn_reflns_limit_l_max 32
_diffrn_reflns_limit_l_min -35
_diffrn_reflns_number 6738
_diffrn_reflns_theta_full 25.00
_diffrn_reflns_theta_max 27.49
_diffrn_reflns_theta_min 6.51
_diffrn_source 'Enraf Nonius FR590'
_exptl_absorpt_coefficient_mu 6.570
_exptl_absorpt_correction_T_max 0.5595
_exptl_absorpt_correction_T_min 0.3843
_exptl_absorpt_correction_type sphere
_exptl_crystal_colour colourless
_exptl_crystal_density_diffrn 2.532
_exptl_crystal_density_method 'not measured'
_exptl_crystal_description prism
_exptl_crystal_F_000 2944
_exptl_crystal_size_max 0.18
_exptl_crystal_size_mid 0.12
_exptl_crystal_size_min 0.10
_refine_diff_density_max 0.628
_refine_diff_density_min -0.504
_refine_diff_density_rms 0.111
_refine_ls_extinction_method none
_refine_ls_goodness_of_fit_ref 1.143
_refine_ls_hydrogen_treatment mixed
_refine_ls_matrix_type full
_refine_ls_number_parameters 86
_refine_ls_number_reflns 1154
_refine_ls_number_restraints 0
_refine_ls_restrained_S_all 1.143
_refine_ls_R_factor_all 0.0363
_refine_ls_R_factor_gt 0.0238
_refine_ls_shift/su_max 0.002
_refine_ls_shift/su_mean 0.000
_refine_ls_structure_factor_coef Fsqd
_refine_ls_weighting_details 'calc w=1/[\s^2^(Fo^2^)+(0.0011P)^2^+13.8866P] where P=(Fo^2^+2Fc^2^)/3'
_refine_ls_weighting_scheme calc
_refine_ls_wR_factor_gt 0.0354
_refine_ls_wR_factor_ref 0.0375
_reflns_number_gt 944
_reflns_number_total 1154
_reflns_threshold_expression >2sigma(I)
_cod_data_source_file b904764f.txt
_cod_data_source_block compound3
_cod_original_sg_symbol_H-M 'F d d d'
_cod_database_code 7201084

loop_
_symmetry_equiv_pos_as_xyz
'x, y, z'
'-x+1/4, -y+1/4, z'
'x, -y+1/4, -z+1/4'
'-x+1/4, y, -z+1/4'
'x, y+1/2, z+1/2'
'-x+1/4, -y+3/4, z+1/2'
'x, -y+3/4, -z+3/4'
'-x+1/4, y+1/2, -z+3/4'
'x+1/2, y, z+1/2'
'-x+3/4, -y+1/4, z+1/2'
'x+1/2, -y+1/4, -z+3/4'
'-x+3/4, y, -z+3/4'
'x+1/2, y+1/2, z'
'-x+3/4, -y+3/4, z'
'x+1/2, -y+3/4, -z+1/4'
'-x+3/4, y+1/2, -z+1/4'
'-x, -y, -z'
'x-1/4, y-1/4, -z'
'-x, y-1/4, z-1/4'
'x-1/4, -y, z-1/4'
'-x, -y+1/2, -z+1/2'
'x-1/4, y+1/4, -z+1/2'
'-x, y+1/4, z+1/4'
'x-1/4, -y+1/2, z+1/4'
'-x+1/2, -y, -z+1/2'
'x+1/4, y-1/4, -z+1/2'
'-x+1/2, y-1/4, z+1/4'
'x+1/4, -y, z+1/4'
'-x+1/2, -y+1/2, -z'
'x+1/4, y+1/4, -z'
'-x+1/2, y+1/4, z-1/4'
'x+1/4, -y+1/2, z-1/4'

loop_
_atom_site_label
_atom_site_type_symbol
_atom_site_fract_x
_atom_site_fract_y
_atom_site_fract_z
_atom_site_U_iso_or_equiv
_atom_site_adp_type
_atom_site_occupancy
_atom_site_symmetry_multiplicity
_atom_site_calc_flag
_atom_site_refinement_flags
_atom_site_disorder_assembly
_atom_site_disorder_group
Gd1 Gd 1.1250 0.1250 0.509381(8) 0.02052(8) Uani 1 2 d S . .
C1 C 0.8151(4) 0.0902(2) 0.52909(13) 0.0207(8) Uani 1 1 d . . .
C2 C 0.6622(4) 0.0906(3) 0.53217(16) 0.0341(10) Uani 1 1 d . . .
C3 C 1.1250 0.0751(3) 0.6250 0.0173(9) Uani 1 2 d S . .
O1 O 0.8700(3) 0.01984(15) 0.51640(8) 0.0293(6) Uani 1 1 d . . .
O2 O 0.8871(3) 0.15571(14) 0.53787(9) 0.0301(6) Uani 1 1 d . . .
O3 O 1.1147(3) 0.03891(14) 0.58415(8) 0.0224(5) Uani 1 1 d . . .
O1W O 1.2753(3) 0.1238(3) 0.43637(11) 0.0319(7) Uani 1 1 d . . .
O2W O 1.1970(5) 0.0478(3) 0.34744(18) 0.1000(16) Uani 1 1 d . . .
H1WA H 1.302(6) 0.168(4) 0.428(2) 0.08(2) Uiso 1 1 d . . .
H1WB H 1.261(6) 0.098(4) 0.416(2) 0.06(2) Uiso 1 1 d . . .
H2 H 0.610(6) 0.042(4) 0.527(2) 0.077(18) Uiso 1 1 d . . .

loop_
_atom_site_aniso_label
_atom_site_aniso_U_11
_atom_site_aniso_U_22
_atom_site_aniso_U_33
_atom_site_aniso_U_23
_atom_site_aniso_U_13
_atom_site_aniso_U_12
Gd1 0.03006(14) 0.01826(12) 0.01323(11) 0.000 0.000 0.00702(13)
C1 0.0179(19) 0.0263(18) 0.0181(17) -0.0003(15) 0.0018(15) 0.0027(15)
C2 0.030(3) 0.030(2) 0.043(2) -0.0039(19) 0.0028(19) 0.0003(17)
C3 0.014(2) 0.020(2) 0.018(2) 0.000 -0.001(2) 0.000
O1 0.0376(15) 0.0241(13) 0.0262(13) -0.0040(10) 0.0008(15) 0.0063(13)
O2 0.0308(16) 0.0233(12) 0.0362(14) -0.0028(11) 0.0000(15) -0.0054(13)
O3 0.0341(15) 0.0179(11) 0.0152(11) -0.0013(9) -0.0019(13) 0.0004(12)
O1W 0.0450(18) 0.0272(16) 0.0235(15) -0.0042(17) 0.0056(13) -0.0072(16)
O2W 0.096(4) 0.108(4) 0.096(3) -0.059(3) -0.005(3) -0.015(3)

loop_
_atom_type_symbol
_atom_type_description
_atom_type_scat_dispersion_real
_atom_type_scat_dispersion_imag
_atom_type_scat_source
C C 0.0033 0.0016 'International Tables Vol C Tables 4.2.6.8 and 6.1.1.4'
H H 0.0000 0.0000 'International Tables Vol C Tables 4.2.6.8 and 6.1.1.4'
Gd Gd -0.1653 3.9035 'International Tables Vol C Tables 4.2.6.8 and 6.1.1.4'
O O 0.0106 0.0060 'International Tables Vol C Tables 4.2.6.8 and 6.1.1.4'

loop_
_geom_angle_atom_site_label_1
_geom_angle_atom_site_label_2
_geom_angle_atom_site_label_3
_geom_angle
_geom_angle_site_symmetry_1
_geom_angle_site_symmetry_3
_geom_angle_publ_flag
O1 Gd1 O1 145.13(11) 17_756 30_556 ?
O1 Gd1 O3 140.41(8) 17_756 2_755 ?
O1 Gd1 O3 74.39(8) 30_556 2_755 ?
O1 Gd1 O3 74.39(8) 17_756 . ?
O1 Gd1 O3 140.41(8) 30_556 . ?
O3 Gd1 O3 66.39(10) 2_755 . ?
O1 Gd1 O1W 77.14(12) 17_756 2_755 ?
O1 Gd1 O1W 74.85(12) 30_556 2_755 ?
O3 Gd1 O1W 134.09(10) 2_755 2_755 ?
O3 Gd1 O1W 130.97(11) . 2_755 ?
O1 Gd1 O1W 74.85(12) 17_756 . ?
O1 Gd1 O1W 77.14(12) 30_556 . ?
O3 Gd1 O1W 130.97(12) 2_755 . ?
O3 Gd1 O1W 134.09(10) . . ?
O1W Gd1 O1W 72.30(15) 2_755 . ?
O1 Gd1 O2 83.79(9) 17_756 2_755 ?
O1 Gd1 O2 107.23(9) 30_556 2_755 ?
O3 Gd1 O2 78.70(9) 2_755 2_755 ?
O3 Gd1 O2 70.79(9) . 2_755 ?
O1W Gd1 O2 143.45(9) 2_755 2_755 ?
O1W Gd1 O2 72.75(10) . 2_755 ?
O1 Gd1 O2 107.23(9) 17_756 . ?
O1 Gd1 O2 83.79(9) 30_556 . ?
O3 Gd1 O2 70.79(9) 2_755 . ?
O3 Gd1 O2 78.70(9) . . ?
O1W Gd1 O2 72.75(10) 2_755 . ?
O1W Gd1 O2 143.45(9) . . ?
O2 Gd1 O2 143.43(12) 2_755 . ?
O2 C1 O1 121.1(3) . . ?
O2 C1 C2 122.8(3) . . ?
O1 C1 C2 116.1(3) . . ?
C2 C2 C1 124.3(6) 2_655 . ?
C2 C2 H2 112(4) 2_655 . ?
C1 C2 H2 123(4) . . ?
O3 C3 O3 126.9(4) . 4_756 ?
O3 C3 C3 116.6(2) . 2_755 ?
O3 C3 C3 116.6(2) 4_756 2_755 ?
C1 O1 Gd1 156.2(3) . 17_756 ?
C1 O2 Gd1 107.6(2) . . ?
C3 O3 Gd1 119.9(2) . . ?
Gd1 O1W H1WA 116(5) . . ?
Gd1 O1W H1WB 121(5) . . ?
H1WA O1W H1WB 109(6) . . ?

loop_
_geom_bond_atom_site_label_1
_geom_bond_atom_site_label_2
_geom_bond_distance
_geom_bond_site_symmetry_2
_geom_bond_publ_flag
Gd1 O1 2.344(2) 17_756 ?
Gd1 O1 2.344(2) 30_556 ?
Gd1 O3 2.434(2) 2_755 ?
Gd1 O3 2.434(2) . ?
Gd1 O1W 2.463(3) 2_755 ?
Gd1 O1W 2.463(3) . ?
Gd1 O2 2.474(3) 2_755 ?
Gd1 O2 2.474(3) . ?
C1 O2 1.250(4) . ?
C1 O1 1.257(4) . ?
C1 C2 1.481(5) . ?
C2 C2 1.282(8) 2_655 ?
C2 H2 0.92(6) . ?
C3 O3 1.249(3) . ?
C3 O3 1.249(3) 4_756 ?
C3 C3 1.540(8) 2_755 ?
O1 Gd1 2.344(2) 17_756 ?
O1W H1WA 0.76(7) . ?
O1W H1WB 0.69(6) . ?
